data_7226907
loop_
_publ_author_name
'Aaker\"oy, Christer B.'
'Welideniya, Dhanushi'
'Desper, John'

_publ_section_title
;
 Ethynyl hydrogen bonds and iodoethynyl halogen bonds: a case of synthon
 mimicry
;
_journal_issue 1
_journal_name_full CrystEngComm
_journal_page_first 11
_journal_paper_doi 10.1039/C6CE02201D
_journal_volume 19
_journal_year 2017
_chemical_formula_moiety
;
(C6 H5 N3)2 (C8 H12 N2)
;
_chemical_formula_sum 'C20 H22 N8'
_chemical_formula_weight 374.46
_chemical_name_systematic
;
DW-Y-8 (2-amino-5-ethynylpyrimidine)2, 2,3,5,6-Me4-pyrazine
;
_space_group_IT_number 2
_symmetry_cell_setting triclinic
_symmetry_space_group_name_Hall '-P 1'
_symmetry_space_group_name_H-M 'P -1'
_atom_sites_solution_hydrogens geom
_atom_sites_solution_primary direct
_atom_sites_solution_secondary difmap
_audit_creation_method SHELXL-97
_audit_update_record
;
2014-12-19 deposited with the CCDC.
2016-10-25 downloaded from the CCDC.
;
_cell_angle_alpha 79.742(8)
_cell_angle_beta 88.831(8)
_cell_angle_gamma 80.342(7)
_cell_formula_units_Z 1
_cell_length_a 5.7849(18)
_cell_length_b 6.0656(18)
_cell_length_c 14.756(5)
_cell_measurement_reflns_used 3058
_cell_measurement_temperature 120(2)
_cell_measurement_theta_max 29.69
_cell_measurement_theta_min 2.81
_cell_volume 502.3(3)
_computing_cell_refinement 'Bruker SAINT'
_computing_data_collection 'Bruker APEX2'
_computing_data_reduction 'Bruker SAINT'
_computing_molecular_graphics 'Bruker SHELXTL'
_computing_publication_material 'Bruker SHELXTL'
_computing_structure_refinement 'SHELXL-97 (Sheldrick, 2008)'
_computing_structure_solution 'SHELXS-97 (Sheldrick, 2008)'
_diffrn_ambient_temperature 120(2)
_diffrn_measured_fraction_theta_full 0.961
_diffrn_measured_fraction_theta_max 0.881
_diffrn_measurement_device_type 'Bruker APEX-II CCD'
_diffrn_measurement_method '\f and \w scans'
_diffrn_radiation_monochromator graphite
_diffrn_radiation_source 'fine-focus sealed tube'
_diffrn_radiation_type MoK\a
_diffrn_radiation_wavelength 0.71073
_diffrn_reflns_av_R_equivalents 0.0196
_diffrn_reflns_av_sigmaI/netI 0.0223
_diffrn_reflns_limit_h_max 7
_diffrn_reflns_limit_h_min -8
_diffrn_reflns_limit_k_max 8
_diffrn_reflns_limit_k_min -8
_diffrn_reflns_limit_l_max 20
_diffrn_reflns_limit_l_min -21
_diffrn_reflns_number 8079
_diffrn_reflns_theta_full 30.00
_diffrn_reflns_theta_max 31.39
_diffrn_reflns_theta_min 1.40
_exptl_absorpt_coefficient_mu 0.080
_exptl_absorpt_correction_T_max 0.9952
_exptl_absorpt_correction_T_min 0.9642
_exptl_absorpt_correction_type multi-scan
_exptl_absorpt_process_details SADABS
_exptl_crystal_colour colourless
_exptl_crystal_density_diffrn 1.238
_exptl_crystal_density_method 'not measured'
_exptl_crystal_description plate
_exptl_crystal_F_000 198
_exptl_crystal_size_max 0.46
_exptl_crystal_size_mid 0.38
_exptl_crystal_size_min 0.06
_refine_diff_density_max 0.181
_refine_diff_density_min -0.209
_refine_diff_density_rms 0.035
_refine_ls_extinction_method none
_refine_ls_goodness_of_fit_ref 1.099
_refine_ls_hydrogen_treatment mixed
_refine_ls_matrix_type full
_refine_ls_number_parameters 138
_refine_ls_number_reflns 2920
_refine_ls_number_restraints 0
_refine_ls_restrained_S_all 1.099
_refine_ls_R_factor_all 0.0670
_refine_ls_R_factor_gt 0.0463
_refine_ls_shift/su_max 0.000
_refine_ls_shift/su_mean 0.000
_refine_ls_structure_factor_coef Fsqd
_refine_ls_weighting_details 'calc w=1/[\s^2^(Fo^2^)+(0.0600P)^2^+0.0400P] where P=(Fo^2^+2Fc^2^)/3'
_refine_ls_weighting_scheme calc
_refine_ls_wR_factor_gt 0.1222
_refine_ls_wR_factor_ref 0.1365
_reflns_number_gt 2009
_reflns_number_total 2920
_reflns_threshold_expression >2sigma(I)
_cod_data_source_file c6ce02201d2.cif
_cod_data_source_block Hpym_TMP
_cod_depositor_comments
;
The following automatic conversions were performed:

'_symmetry_cell_setting' value 'Triclinic' changed to 'triclinic'
according to
/usr/data/users/saulius/crontab/automatic-downloads/rss-feeds/RSC/lib/dictionaries/cif_core.dic
dictionary named 'cif_core.dic' version 2.4.2 from 2011-04-26.

Automatic conversion script
Id: cif_fix_values 4268 2015-11-12 08:31:59Z antanas 

 Adding full bibliography for 7226904--7226909.cif.
;
_cod_original_cell_volume 502.2(3)
_cod_original_sg_symbol_H-M P-1
_cod_database_code 7226907

loop_
_symmetry_equiv_pos_as_xyz
'x, y, z'
'-x, -y, -z'

loop_
_atom_site_label
_atom_site_type_symbol
_atom_site_fract_x
_atom_site_fract_y
_atom_site_fract_z
_atom_site_U_iso_or_equiv
_atom_site_adp_type
_atom_site_occupancy
_atom_site_symmetry_multiplicity
_atom_site_calc_flag
_atom_site_refinement_flags
_atom_site_disorder_assembly
_atom_site_disorder_group
N11 N 0.46521(17) 1.24991(16) 0.09069(7) 0.0507(3) Uani 1 1 d . . .
C12 C 0.67717(19) 1.15735(18) 0.06281(7) 0.0421(3) Uani 1 1 d . . .
N12 N 0.80189(19) 1.29460(18) 0.00873(8) 0.0528(3) Uani 1 1 d . . .
H12A H 0.721(3) 1.426(3) -0.0192(10) 0.063 Uiso 1 1 d . . .
H12B H 0.926(3) 1.227(2) -0.0176(9) 0.063 Uiso 1 1 d . . .
N13 N 0.77476(17) 0.93692(16) 0.08641(7) 0.0498(3) Uani 1 1 d . . .
C14 C 0.6514(2) 0.80538(19) 0.14212(8) 0.0504(3) Uani 1 1 d . . .
H14 H 0.7161 0.6492 0.1598 0.060 Uiso 1 1 calc R . .
C15 C 0.4335(2) 0.88268(19) 0.17612(8) 0.0466(3) Uani 1 1 d . . .
C16 C 0.3485(2) 1.1118(2) 0.14644(8) 0.0517(3) Uani 1 1 d . . .
H16 H 0.1988 1.1728 0.1672 0.062 Uiso 1 1 calc R . .
C17 C 0.3082(2) 0.7356(2) 0.23790(9) 0.0539(3) Uani 1 1 d . . .
C18 C 0.2128(3) 0.6106(3) 0.29002(11) 0.0684(4) Uani 1 1 d . . .
H18 H 0.144(3) 0.512(3) 0.3353(11) 0.082 Uiso 1 1 d . . .
N31 N 0.04344(18) 0.19295(16) 0.44223(7) 0.0523(3) Uani 1 1 d . A .
C32 C -0.1099(2) 0.07115(19) 0.41805(8) 0.0494(3) Uani 1 1 d . . .
C36 C 0.1540(2) 0.12358(19) 0.52375(9) 0.0487(3) Uani 1 1 d . . .
C42A C -0.2308(3) 0.1559(3) 0.32623(10) 0.0777(5) Uani 0.79(2) 1 d P A 1
H42A H -0.1874 0.3027 0.2990 0.116 Uiso 0.79(2) 1 calc PR A 1
H42B H -0.4010 0.1742 0.3346 0.116 Uiso 0.79(2) 1 calc PR A 1
H42C H -0.1828 0.0462 0.2852 0.116 Uiso 0.79(2) 1 calc PR A 1
C42B C -0.2308(3) 0.1559(3) 0.32623(10) 0.0777(5) Uani 0.21(2) 1 d P A 2
H42D H -0.3515 0.2878 0.3305 0.116 Uiso 0.21(2) 1 calc PR A 2
H42E H -0.3039 0.0352 0.3085 0.116 Uiso 0.21(2) 1 calc PR A 2
H42F H -0.1158 0.2001 0.2798 0.116 Uiso 0.21(2) 1 calc PR A 2
C46A C 0.3240(3) 0.2654(3) 0.54826(12) 0.0728(4) Uani 0.62(2) 1 d P A 1
H46A H 0.4831 0.1779 0.5511 0.109 Uiso 0.62(2) 1 calc PR A 1
H46B H 0.2834 0.3081 0.6083 0.109 Uiso 0.62(2) 1 calc PR A 1
H46C H 0.3165 0.4029 0.5013 0.109 Uiso 0.62(2) 1 calc PR A 1
C46B C 0.3240(3) 0.2654(3) 0.54826(12) 0.0728(4) Uani 0.38(2) 1 d P A 2
H46D H 0.2380 0.3969 0.5717 0.109 Uiso 0.38(2) 1 calc PR A 2
H46E H 0.4117 0.3179 0.4934 0.109 Uiso 0.38(2) 1 calc PR A 2
H46F H 0.4333 0.1741 0.5958 0.109 Uiso 0.38(2) 1 calc PR A 2

loop_
_atom_site_aniso_label
_atom_site_aniso_U_11
_atom_site_aniso_U_22
_atom_site_aniso_U_33
_atom_site_aniso_U_23
_atom_site_aniso_U_13
_atom_site_aniso_U_12
N11 0.0464(5) 0.0414(5) 0.0569(6) 0.0039(4) 0.0091(4) -0.0007(4)
C12 0.0416(6) 0.0384(5) 0.0432(5) -0.0008(4) 0.0015(4) -0.0047(4)
N12 0.0463(6) 0.0394(5) 0.0648(7) 0.0061(4) 0.0127(5) -0.0017(4)
N13 0.0486(6) 0.0390(5) 0.0554(6) 0.0026(4) 0.0079(4) -0.0012(4)
C14 0.0543(7) 0.0381(6) 0.0531(7) 0.0030(5) 0.0043(5) -0.0037(5)
C15 0.0478(6) 0.0450(6) 0.0448(6) 0.0012(5) 0.0005(5) -0.0108(5)
C16 0.0448(6) 0.0488(6) 0.0552(7) 0.0026(5) 0.0089(5) -0.0037(5)
C17 0.0516(7) 0.0504(7) 0.0551(7) 0.0036(5) 0.0025(5) -0.0099(5)
C18 0.0655(9) 0.0612(8) 0.0710(9) 0.0114(7) 0.0124(7) -0.0156(7)
N31 0.0592(6) 0.0401(5) 0.0568(6) -0.0018(4) 0.0076(5) -0.0138(4)
C32 0.0525(7) 0.0416(6) 0.0523(7) -0.0054(5) 0.0030(5) -0.0062(5)
C36 0.0468(6) 0.0407(6) 0.0595(7) -0.0090(5) 0.0064(5) -0.0100(4)
C42A 0.0937(12) 0.0688(9) 0.0654(9) -0.0018(7) -0.0166(8) -0.0076(8)
C42B 0.0937(12) 0.0688(9) 0.0654(9) -0.0018(7) -0.0166(8) -0.0076(8)
C46A 0.0650(9) 0.0641(9) 0.0974(11) -0.0212(8) 0.0007(8) -0.0266(7)
C46B 0.0650(9) 0.0641(9) 0.0974(11) -0.0212(8) 0.0007(8) -0.0266(7)

loop_
_atom_type_symbol
_atom_type_description
_atom_type_scat_dispersion_real
_atom_type_scat_dispersion_imag
_atom_type_scat_source
C C 0.0033 0.0016 'International Tables Vol C Tables 4.2.6.8 and 6.1.1.4'
H H 0.0000 0.0000 'International Tables Vol C Tables 4.2.6.8 and 6.1.1.4'
N N 0.0061 0.0033 'International Tables Vol C Tables 4.2.6.8 and 6.1.1.4'

loop_
_geom_angle_atom_site_label_1
_geom_angle_atom_site_label_2
_geom_angle_atom_site_label_3
_geom_angle
_geom_angle_site_symmetry_1
_geom_angle_site_symmetry_3
C16 N11 C12 116.58(10) . .
N12 C12 N13 117.36(10) . .
N12 C12 N11 117.79(10) . .
N13 C12 N11 124.84(10) . .
C12 N12 H12A 115.5(9) . .
C12 N12 H12B 116.2(9) . .
H12A N12 H12B 120.8(13) . .
C14 N13 C12 116.40(10) . .
N13 C14 C15 123.73(10) . .
N13 C14 H14 118.1 . .
C15 C14 H14 118.1 . .
C14 C15 C16 114.99(10) . .
C14 C15 C17 121.92(11) . .
C16 C15 C17 123.08(11) . .
N11 C16 C15 123.44(11) . .
N11 C16 H16 118.3 . .
C15 C16 H16 118.3 . .
C18 C17 C15 177.62(14) . .
C17 C18 H18 175.7(10) . .
C32 N31 C36 118.72(10) . .
N31 C32 C36 120.74(11) . 2_556
N31 C32 C42A 116.91(11) . .
C36 C32 C42A 122.35(12) 2_556 .
N31 C36 C32 120.54(11) . 2_556
N31 C36 C46A 116.99(11) . .
C32 C36 C46A 122.47(12) 2_556 .
C32 C42A H42A 109.5 . .
C32 C42A H42B 109.5 . .
H42A C42A H42B 109.5 . .
C32 C42A H42C 109.5 . .
H42A C42A H42C 109.5 . .
H42B C42A H42C 109.5 . .
C36 C46A H46A 109.5 . .
C36 C46A H46B 109.5 . .
H46A C46A H46B 109.5 . .
C36 C46A H46C 109.5 . .
H46A C46A H46C 109.5 . .
H46B C46A H46C 109.5 . .

loop_
_geom_bond_atom_site_label_1
_geom_bond_atom_site_label_2
_geom_bond_distance
_geom_bond_site_symmetry_2
N11 C16 1.3251(14) .
N11 C12 1.3486(15) .
C12 N12 1.3385(14) .
C12 N13 1.3478(14) .
N12 H12A 0.890(16) .
N12 H12B 0.882(16) .
N13 C14 1.3247(14) .
C14 C15 1.3861(17) .
C14 H14 0.9500 .
C15 C16 1.3886(16) .
C15 C17 1.4325(16) .
C16 H16 0.9500 .
C17 C18 1.1774(17) .
C18 H18 0.943(16) .
N31 C32 1.3364(15) .
N31 C36 1.3394(16) .
C32 C36 1.3889(17) 2_556
C32 C42A 1.5032(18) .
C36 C32 1.3889(17) 2_556
C36 C46A 1.4987(18) .
C42A H42A 0.9800 .
C42A H42B 0.9800 .
C42A H42C 0.9800 .
C46A H46A 0.9800 .
C46A H46B 0.9800 .
C46A H46C 0.9800 .

loop_
_geom_hbond_atom_site_label_D
_geom_hbond_atom_site_label_H
_geom_hbond_atom_site_label_A
_geom_hbond_distance_DH
_geom_hbond_distance_HA
_geom_hbond_distance_DA
_geom_hbond_angle_DHA
_geom_hbond_site_symmetry_A
N12 H12A N11 0.890(16) 2.174(16) 3.0642(16) 177.7(13) 2_685
N12 H12B N13 0.882(16) 2.176(16) 3.0575(17) 178.3(13) 2_775
C18 H18 N31 0.943(16) 2.414(16) 3.3375(18) 166.2(14) .

loop_
_geom_torsion_atom_site_label_1
_geom_torsion_atom_site_label_2
_geom_torsion_atom_site_label_3
_geom_torsion_atom_site_label_4
_geom_torsion
_geom_torsion_site_symmetry_4
C16 N11 C12 N12 -178.00(11) .
C16 N11 C12 N13 1.01(18) .
N12 C12 N13 C14 178.09(11) .
N11 C12 N13 C14 -0.92(18) .
C12 N13 C14 C15 -0.08(18) .
N13 C14 C15 C16 0.86(18) .
N13 C14 C15 C17 -178.59(11) .
C12 N11 C16 C15 -0.10(19) .
C14 C15 C16 N11 -0.76(19) .
C17 C15 C16 N11 178.68(11) .
C36 N31 C32 C36 0.0(2) 2_556
C36 N31 C32 C42A 179.68(11) .
C32 N31 C36 C32 0.0(2) 2_556
C32 N31 C36 C46A -179.84(11) .
